data_1504617
loop_
_publ_author_name
'Haridas, V.'
'Lal, Kashmiri'
'Sharma, Yogesh K.'
'Upreti, Shailesh'

_publ_section_title
;
 Design, synthesis, and self-assembling properties of novel
 triazolophanes.
;
_journal_issue 8
_journal_name_full 'Organic letters'
_journal_page_first 1645
_journal_page_last 1647
_journal_paper_doi 10.1021/ol8003386
_journal_volume 10
_journal_year 2008
_chemical_formula_moiety 'C22 H18 N6 O4, 2(C2 H3 N)'
_chemical_formula_sum 'C26 H24 N8 O4'
_chemical_formula_weight 512.53
_chemical_name_systematic
; 
 ? 
;
_space_group_IT_number 2
_symmetry_cell_setting triclinic
_symmetry_space_group_name_Hall '-P 1'
_symmetry_space_group_name_H-M 'P -1'
_atom_sites_solution_hydrogens geom
_atom_sites_solution_primary direct
_atom_sites_solution_secondary difmap
_audit_creation_method SHELXL-97
_cell_angle_alpha 103.5310(10)
_cell_angle_beta 96.6700(10)
_cell_angle_gamma 103.3090(10)
_cell_formula_units_Z 2
_cell_length_a 8.2213(7)
_cell_length_b 10.3252(8)
_cell_length_c 15.6824(13)
_cell_measurement_reflns_used 6747
_cell_measurement_temperature 298(2)
_cell_measurement_theta_max 28.06
_cell_measurement_theta_min 2.18
_cell_volume 1239.01(18)
_computing_cell_refinement 'Bruker SMART'
_computing_data_collection 'Bruker SMART'
_computing_data_reduction 'Bruker SAINT'
_computing_molecular_graphics 'Bruker SHELXTL'
_computing_publication_material 'Bruker SHELXTL'
_computing_structure_refinement 'SHELXL-97 (Sheldrick, 1997)'
_computing_structure_solution 'SHELXS-97 (Sheldrick, 1990)'
_diffrn_ambient_temperature 298(2)
_diffrn_measured_fraction_theta_full 0.993
_diffrn_measured_fraction_theta_max 0.993
_diffrn_measurement_device_type 'CCD area detector'
_diffrn_measurement_method 'phi and omega scans'
_diffrn_radiation_monochromator graphite
_diffrn_radiation_source 'fine-focus sealed tube'
_diffrn_radiation_type MoK\a
_diffrn_radiation_wavelength 0.71073
_diffrn_reflns_av_R_equivalents 0.0209
_diffrn_reflns_av_sigmaI/netI 0.0225
_diffrn_reflns_limit_h_max 9
_diffrn_reflns_limit_h_min -9
_diffrn_reflns_limit_k_max 12
_diffrn_reflns_limit_k_min -12
_diffrn_reflns_limit_l_max 18
_diffrn_reflns_limit_l_min -18
_diffrn_reflns_number 12322
_diffrn_reflns_theta_full 25.50
_diffrn_reflns_theta_max 25.50
_diffrn_reflns_theta_min 2.10
_exptl_absorpt_coefficient_mu 0.097
_exptl_absorpt_correction_type none
_exptl_crystal_colour colourless
_exptl_crystal_density_diffrn 1.374
_exptl_crystal_density_method 'not measured'
_exptl_crystal_description block
_exptl_crystal_F_000 536
_exptl_crystal_size_max 0.55
_exptl_crystal_size_mid 0.54
_exptl_crystal_size_min 0.30
_refine_diff_density_max 0.182
_refine_diff_density_min -0.274
_refine_diff_density_rms 0.060
_refine_ls_extinction_method none
_refine_ls_goodness_of_fit_ref 1.040
_refine_ls_hydrogen_treatment constr
_refine_ls_matrix_type full
_refine_ls_number_parameters 345
_refine_ls_number_reflns 4566
_refine_ls_number_restraints 0
_refine_ls_restrained_S_all 1.040
_refine_ls_R_factor_all 0.0456
_refine_ls_R_factor_gt 0.0410
_refine_ls_shift/su_max 0.000
_refine_ls_shift/su_mean 0.000
_refine_ls_structure_factor_coef Fsqd
_refine_ls_weighting_details 'calc w=1/[\s^2^(Fo^2^)+(0.0685P)^2^+0.1616P] where P=(Fo^2^+2Fc^2^)/3'
_refine_ls_weighting_scheme calc
_refine_ls_wR_factor_gt 0.1103
_refine_ls_wR_factor_ref 0.1139
_reflns_number_gt 4029
_reflns_number_total 4566
_reflns_threshold_expression >2sigma(I)
_cod_data_source_file ol8003386-file003.cif
_cod_data_source_block isoxym
_cod_depositor_comments
;
The following automatic conversions were performed:

'_symmetry_cell_setting' value 'Triclinic' changed to 'triclinic'
according to /home/saulius/struct/CIF-dictionaries/cif_core.dic
dictionary named 'cif_core.dic' version 2.4.1 from 2010-06-29.

Automatic conversion script
Id: cif_fix_values 1715 2011-07-08 13:25:40Z adriana 
;
_cod_original_sg_symbol_H-M P-1
_cod_database_code 1504617

loop_
_symmetry_equiv_pos_as_xyz
'x, y, z'
'-x, -y, -z'

loop_
_atom_site_label
_atom_site_type_symbol
_atom_site_fract_x
_atom_site_fract_y
_atom_site_fract_z
_atom_site_U_iso_or_equiv
_atom_site_adp_type
_atom_site_occupancy
_atom_site_symmetry_multiplicity
_atom_site_calc_flag
_atom_site_refinement_flags
O1 O -0.32235(16) 0.78179(12) 0.04583(8) 0.0661(3) Uani 1 1 d .
O2 O -0.20003(13) 0.70341(9) 0.15098(6) 0.0490(2) Uani 1 1 d .
O3 O -0.06874(12) 0.25732(9) 0.06971(6) 0.0443(2) Uani 1 1 d .
O4 O -0.12639(15) 0.13183(12) -0.07221(7) 0.0636(3) Uani 1 1 d .
N1 N -0.04167(14) 0.16884(11) 0.24588(7) 0.0452(3) Uani 1 1 d .
N2 N 0.04278(15) 0.21524(12) 0.32779(7) 0.0461(3) Uani 1 1 d .
N3 N 0.20523(13) 0.26870(11) 0.32324(7) 0.0395(3) Uani 1 1 d .
N4 N -0.18874(17) 0.79303(14) 0.36195(9) 0.0569(3) Uani 1 1 d .
N5 N -0.08199(18) 0.81004(15) 0.43527(9) 0.0598(3) Uani 1 1 d .
N6 N 0.07308(16) 0.86869(12) 0.42219(8) 0.0511(3) Uani 1 1 d .
C1 C 0.22677(17) 0.52632(15) 0.49874(9) 0.0468(3) Uani 1 1 d .
H1 H 0.1780 0.4627 0.5280 0.056 Uiso 1 1 calc R
C2 C 0.32259(16) 0.48893(14) 0.43510(8) 0.0413(3) Uani 1 1 d .
C3 C 0.40302(17) 0.58768(15) 0.39637(9) 0.0462(3) Uani 1 1 d .
H3 H 0.4744 0.5658 0.3566 0.055 Uiso 1 1 calc R
C4 C 0.37803(18) 0.71833(15) 0.41636(9) 0.0503(3) Uani 1 1 d .
H4 H 0.4320 0.7837 0.3897 0.060 Uiso 1 1 calc R
C5 C 0.27281(18) 0.75246(15) 0.47603(9) 0.0494(3) Uani 1 1 d .
C6 C 0.20276(18) 0.65707(16) 0.51925(9) 0.0517(4) Uani 1 1 d .
H6 H 0.1388 0.6812 0.5626 0.062 Uiso 1 1 calc R
C7 C -0.20756(16) 0.34164(14) -0.03698(8) 0.0399(3) Uani 1 1 d .
C8 C -0.28479(19) 0.32118(16) -0.12438(9) 0.0520(3) Uani 1 1 d .
H8 H -0.2862 0.2420 -0.1678 0.062 Uiso 1 1 calc R
C9 C -0.3593(2) 0.41797(18) -0.14679(10) 0.0592(4) Uani 1 1 d .
H9 H -0.4131 0.4030 -0.2051 0.071 Uiso 1 1 calc R
C10 C -0.35483(18) 0.53625(16) -0.08365(9) 0.0512(3) Uani 1 1 d .
H10 H -0.4055 0.6011 -0.0994 0.061 Uiso 1 1 calc R
C11 C -0.27505(16) 0.55971(14) 0.00369(8) 0.0414(3) Uani 1 1 d .
C12 C -0.20281(15) 0.46120(13) 0.02702(8) 0.0392(3) Uani 1 1 d .
H12 H -0.1511 0.4754 0.0856 0.047 Uiso 1 1 calc R
C16 C 0.06707(16) 0.19357(12) 0.18937(8) 0.0375(3) Uani 1 1 d .
C17 C 0.22472(16) 0.25796(13) 0.23863(8) 0.0406(3) Uani 1 1 d .
H17 H 0.3244 0.2880 0.2180 0.049 Uiso 1 1 calc R
C19 C 0.0650(2) 0.88784(14) 0.34088(10) 0.0532(4) Uani 1 1 d .
H19 H 0.1547 0.9263 0.3156 0.064 Uiso 1 1 calc R
C20 C -0.10229(19) 0.83924(13) 0.30250(10) 0.0485(3) Uani 1 1 d .
C23 C -0.13172(16) 0.23262(14) -0.01667(8) 0.0417(3) Uani 1 1 d .
C24 C -0.26991(18) 0.69228(15) 0.06763(9) 0.0459(3) Uani 1 1 d .
C25 C 0.32985(18) 0.34105(14) 0.40530(9) 0.0486(3) Uani 1 1 d .
H25A H 0.4430 0.3383 0.3946 0.058 Uiso 1 1 calc R
H25B H 0.3052 0.2955 0.4517 0.058 Uiso 1 1 calc R
C26 C 0.2231(2) 0.88668(17) 0.48888(12) 0.0665(5) Uani 1 1 d .
H26A H 0.1979 0.9144 0.5483 0.080 Uiso 1 1 calc R
H26B H 0.3165 0.9586 0.4826 0.080 Uiso 1 1 calc R
C27 C 0.00773(18) 0.15252(14) 0.09182(8) 0.0441(3) Uani 1 1 d .
H27A H 0.1025 0.1460 0.0611 0.053 Uiso 1 1 calc R
H27B H -0.0752 0.0631 0.0736 0.053 Uiso 1 1 calc R
C28 C -0.1896(2) 0.83502(16) 0.21378(11) 0.0634(4) Uani 1 1 d .
H28A H -0.3029 0.8458 0.2174 0.076 Uiso 1 1 calc R
H28B H -0.1274 0.9104 0.1934 0.076 Uiso 1 1 calc R
N1S N 0.63801(19) 0.40851(17) 0.24428(11) 0.0727(4) Uani 1 1 d .
N2S N 0.4705(3) 0.0301(2) 0.29796(19) 0.1106(7) Uani 1 1 d .
C1S C 0.78019(19) 0.45261(15) 0.26045(9) 0.0491(3) Uani 1 1 d .
C2S C 0.96171(19) 0.50917(15) 0.27999(11) 0.0549(4) Uani 1 1 d .
H2S1 H 1.0133 0.4505 0.2413 0.082 Uiso 1 1 calc R
H2S2 H 1.0035 0.5149 0.3409 0.082 Uiso 1 1 calc R
H2S3 H 0.9895 0.5998 0.2708 0.082 Uiso 1 1 calc R
C3S C 0.5327(3) 0.0637(2) 0.14659(16) 0.0857(6) Uani 1 1 d .
H3S1 H 0.5546 -0.0185 0.1123 0.129 Uiso 1 1 calc R
H3S2 H 0.6301 0.1407 0.1554 0.129 Uiso 1 1 calc R
H3S3 H 0.4360 0.0809 0.1152 0.129 Uiso 1 1 calc R
C4S C 0.4992(3) 0.0459(2) 0.2314(2) 0.0823(6) Uani 1 1 d .

loop_
_atom_site_aniso_label
_atom_site_aniso_U_11
_atom_site_aniso_U_22
_atom_site_aniso_U_33
_atom_site_aniso_U_23
_atom_site_aniso_U_13
_atom_site_aniso_U_12
O1 0.0877(8) 0.0622(7) 0.0623(7) 0.0262(5) 0.0064(6) 0.0406(6)
O2 0.0641(6) 0.0385(5) 0.0460(5) 0.0118(4) 0.0020(4) 0.0205(4)
O3 0.0574(6) 0.0405(5) 0.0339(5) 0.0049(4) -0.0008(4) 0.0203(4)
O4 0.0851(8) 0.0606(7) 0.0399(5) -0.0036(5) -0.0046(5) 0.0344(6)
N1 0.0459(6) 0.0408(6) 0.0419(6) 0.0067(5) 0.0022(5) 0.0052(5)
N2 0.0502(7) 0.0455(6) 0.0387(6) 0.0091(5) 0.0050(5) 0.0086(5)
N3 0.0424(6) 0.0386(6) 0.0355(5) 0.0051(4) -0.0007(4) 0.0158(5)
N4 0.0563(7) 0.0581(8) 0.0593(8) 0.0132(6) 0.0095(6) 0.0240(6)
N5 0.0653(8) 0.0658(8) 0.0530(7) 0.0130(6) 0.0118(6) 0.0287(7)
N6 0.0589(8) 0.0390(6) 0.0512(7) 0.0018(5) 0.0014(6) 0.0195(5)
C1 0.0435(7) 0.0524(8) 0.0406(7) 0.0079(6) 0.0027(6) 0.0123(6)
C2 0.0378(6) 0.0473(7) 0.0335(6) 0.0035(5) -0.0070(5) 0.0150(5)
C3 0.0449(7) 0.0556(8) 0.0369(7) 0.0067(6) 0.0035(5) 0.0189(6)
C4 0.0508(8) 0.0484(8) 0.0463(8) 0.0097(6) -0.0011(6) 0.0104(6)
C5 0.0478(8) 0.0445(7) 0.0440(7) -0.0043(6) -0.0095(6) 0.0147(6)
C6 0.0468(8) 0.0612(9) 0.0418(7) -0.0001(6) 0.0055(6) 0.0197(7)
C7 0.0368(6) 0.0454(7) 0.0354(6) 0.0116(5) 0.0038(5) 0.0079(5)
C8 0.0598(9) 0.0559(9) 0.0356(7) 0.0092(6) 0.0023(6) 0.0128(7)
C9 0.0688(10) 0.0701(10) 0.0369(7) 0.0198(7) -0.0049(7) 0.0164(8)
C10 0.0521(8) 0.0607(9) 0.0469(8) 0.0265(7) 0.0042(6) 0.0174(7)
C11 0.0374(6) 0.0484(7) 0.0413(7) 0.0186(6) 0.0075(5) 0.0102(5)
C12 0.0374(6) 0.0464(7) 0.0335(6) 0.0128(5) 0.0029(5) 0.0102(5)
C16 0.0442(7) 0.0313(6) 0.0364(6) 0.0051(5) 0.0032(5) 0.0150(5)
C17 0.0397(7) 0.0437(7) 0.0395(7) 0.0080(5) 0.0062(5) 0.0167(5)
C19 0.0624(9) 0.0354(7) 0.0614(9) 0.0106(6) 0.0117(7) 0.0145(6)
C20 0.0619(9) 0.0333(7) 0.0509(8) 0.0067(6) 0.0057(7) 0.0206(6)
C23 0.0416(7) 0.0445(7) 0.0335(6) 0.0043(5) 0.0019(5) 0.0097(5)
C24 0.0480(7) 0.0494(8) 0.0478(8) 0.0220(6) 0.0097(6) 0.0181(6)
C25 0.0513(8) 0.0490(8) 0.0404(7) 0.0034(6) -0.0097(6) 0.0210(6)
C26 0.0715(10) 0.0475(9) 0.0647(10) -0.0085(7) -0.0157(8) 0.0227(8)
C27 0.0559(8) 0.0380(7) 0.0369(7) 0.0036(5) 0.0011(6) 0.0198(6)
C28 0.0904(12) 0.0420(8) 0.0582(9) 0.0085(7) -0.0013(8) 0.0309(8)
N1S 0.0535(9) 0.0802(10) 0.0799(10) 0.0189(8) 0.0075(7) 0.0142(7)
N2S 0.0985(15) 0.0930(15) 0.137(2) 0.0206(14) 0.0283(14) 0.0255(11)
C1S 0.0533(9) 0.0496(8) 0.0446(7) 0.0103(6) 0.0056(6) 0.0179(7)
C2S 0.0507(8) 0.0457(8) 0.0630(9) 0.0064(7) -0.0013(7) 0.0164(6)
C3S 0.0667(12) 0.0660(12) 0.1137(17) 0.0033(11) 0.0101(11) 0.0209(9)
C4S 0.0618(11) 0.0573(11) 0.1182(19) 0.0035(12) 0.0095(12) 0.0209(9)

loop_
_atom_type_symbol
_atom_type_description
_atom_type_scat_dispersion_real
_atom_type_scat_dispersion_imag
_atom_type_scat_source
C C 0.0033 0.0016 'International Tables Vol C Tables 4.2.6.8 and 6.1.1.4'
H H 0.0000 0.0000 'International Tables Vol C Tables 4.2.6.8 and 6.1.1.4'
N N 0.0061 0.0033 'International Tables Vol C Tables 4.2.6.8 and 6.1.1.4'
O O 0.0106 0.0060 'International Tables Vol C Tables 4.2.6.8 and 6.1.1.4'

loop_
_geom_angle_atom_site_label_1
_geom_angle_atom_site_label_2
_geom_angle_atom_site_label_3
_geom_angle
C24 O2 C28 114.00(11)
C23 O3 C27 114.72(10)
N2 N1 C16 108.89(11)
N1 N2 N3 107.01(10)
C17 N3 N2 110.87(10)
C17 N3 C25 128.74(12)
N2 N3 C25 120.02(11)
N5 N4 C20 109.17(13)
N4 N5 N6 106.89(12)
C19 N6 N5 110.50(12)
C19 N6 C26 129.16(15)
N5 N6 C26 119.84(14)
C6 C1 C2 120.56(14)
C6 C1 H1 119.7
C2 C1 H1 119.7
C1 C2 C3 118.84(13)
C1 C2 C25 119.88(13)
C3 C2 C25 121.19(12)
C4 C3 C2 120.50(13)
C4 C3 H3 119.7
C2 C3 H3 119.7
C3 C4 C5 120.27(14)
C3 C4 H4 119.9
C5 C4 H4 119.9
C6 C5 C4 118.96(13)
C6 C5 C26 119.65(14)
C4 C5 C26 121.21(15)
C1 C6 C5 120.57(13)
C1 C6 H6 119.7
C5 C6 H6 119.7
C12 C7 C8 119.68(13)
C12 C7 C23 122.81(11)
C8 C7 C23 117.51(12)
C9 C8 C7 120.01(14)
C9 C8 H8 120.0
C7 C8 H8 120.0
C10 C9 C8 120.40(13)
C10 C9 H9 119.8
C8 C9 H9 119.8
C9 C10 C11 120.34(14)
C9 C10 H10 119.8
C11 C10 H10 119.8
C12 C11 C10 119.48(13)
C12 C11 C24 123.21(12)
C10 C11 C24 117.31(12)
C7 C12 C11 120.06(12)
C7 C12 H12 120.0
C11 C12 H12 120.0
N1 C16 C17 108.22(11)
N1 C16 C27 121.26(12)
C17 C16 C27 130.51(12)
N3 C17 C16 105.00(11)
N3 C17 H17 127.5
C16 C17 H17 127.5
N6 C19 C20 105.48(14)
N6 C19 H19 127.3
C20 C19 H19 127.3
N4 C20 C19 107.95(13)
N4 C20 C28 121.45(15)
C19 C20 C28 130.59(15)
O4 C23 O3 122.93(12)
O4 C23 C7 123.72(12)
O3 C23 C7 113.35(11)
O1 C24 O2 123.38(13)
O1 C24 C11 123.03(13)
O2 C24 C11 113.58(11)
N3 C25 C2 109.64(10)
N3 C25 H25A 109.7
C2 C25 H25A 109.7
N3 C25 H25B 109.7
C2 C25 H25B 109.7
H25A C25 H25B 108.2
N6 C26 C5 109.49(12)
N6 C26 H26A 109.8
C5 C26 H26A 109.8
N6 C26 H26B 109.8
C5 C26 H26B 109.8
H26A C26 H26B 108.2
O3 C27 C16 107.84(10)
O3 C27 H27A 110.1
C16 C27 H27A 110.1
O3 C27 H27B 110.1
C16 C27 H27B 110.1
H27A C27 H27B 108.5
O2 C28 C20 109.49(11)
O2 C28 H28A 109.8
C20 C28 H28A 109.8
O2 C28 H28B 109.8
C20 C28 H28B 109.8
H28A C28 H28B 108.2
N1S C1S C2S 179.27(17)
C1S C2S H2S1 109.5
C1S C2S H2S2 109.5
H2S1 C2S H2S2 109.5
C1S C2S H2S3 109.5
H2S1 C2S H2S3 109.5
H2S2 C2S H2S3 109.5
C4S C3S H3S1 109.5
C4S C3S H3S2 109.5
H3S1 C3S H3S2 109.5
C4S C3S H3S3 109.5
H3S1 C3S H3S3 109.5
H3S2 C3S H3S3 109.5
N2S C4S C3S 179.0(3)

loop_
_geom_bond_atom_site_label_1
_geom_bond_atom_site_label_2
_geom_bond_distance
O1 C24 1.2059(17)
O2 C24 1.3329(16)
O2 C28 1.4575(17)
O3 C23 1.3352(15)
O3 C27 1.4576(15)
O4 C23 1.2039(16)
N1 N2 1.3090(15)
N1 C16 1.3544(17)
N2 N3 1.3396(15)
N3 C17 1.3370(16)
N3 C25 1.4682(16)
N4 N5 1.3127(18)
N4 C20 1.345(2)
N5 N6 1.3408(18)
N6 C19 1.3318(19)
N6 C26 1.4675(19)
C1 C6 1.378(2)
C1 C2 1.3814(19)
C1 H1 0.9300
C2 C3 1.385(2)
C2 C25 1.5059(19)
C3 C4 1.380(2)
C3 H3 0.9300
C4 C5 1.387(2)
C4 H4 0.9300
C5 C6 1.379(2)
C5 C26 1.509(2)
C6 H6 0.9300
C7 C12 1.3862(18)
C7 C8 1.3882(18)
C7 C23 1.4839(19)
C8 C9 1.376(2)
C8 H8 0.9300
C9 C10 1.370(2)
C9 H9 0.9300
C10 C11 1.3884(19)
C10 H10 0.9300
C11 C12 1.3867(18)
C11 C24 1.484(2)
C12 H12 0.9300
C16 C17 1.3597(18)
C16 C27 1.4785(17)
C17 H17 0.9300
C19 C20 1.362(2)
C19 H19 0.9300
C20 C28 1.476(2)
C25 H25A 0.9700
C25 H25B 0.9700
C26 H26A 0.9700
C26 H26B 0.9700
C27 H27A 0.9700
C27 H27B 0.9700
C28 H28A 0.9700
C28 H28B 0.9700
N1S C1S 1.1270(19)
N2S C4S 1.136(3)
C1S C2S 1.439(2)
C2S H2S1 0.9600
C2S H2S2 0.9600
C2S H2S3 0.9600
C3S C4S 1.434(4)
C3S H3S1 0.9600
C3S H3S2 0.9600
C3S H3S3 0.9600

loop_
_geom_torsion_atom_site_label_1
_geom_torsion_atom_site_label_2
_geom_torsion_atom_site_label_3
_geom_torsion_atom_site_label_4
_geom_torsion
C16 N1 N2 N3 -0.34(14)
N1 N2 N3 C17 0.66(14)
N1 N2 N3 C25 174.32(11)
C20 N4 N5 N6 0.54(15)
N4 N5 N6 C19 -0.46(15)
N4 N5 N6 C26 -173.12(12)
C6 C1 C2 C3 4.07(19)
C6 C1 C2 C25 -172.44(12)
C1 C2 C3 C4 -4.55(19)
C25 C2 C3 C4 171.91(12)
C2 C3 C4 C5 0.4(2)
C3 C4 C5 C6 4.2(2)
C3 C4 C5 C26 -170.97(12)
C2 C1 C6 C5 0.6(2)
C4 C5 C6 C1 -4.7(2)
C26 C5 C6 C1 170.55(13)
C12 C7 C8 C9 -1.4(2)
C23 C7 C8 C9 179.09(13)
C7 C8 C9 C10 1.4(2)
C8 C9 C10 C11 0.0(2)
C9 C10 C11 C12 -1.3(2)
C9 C10 C11 C24 177.88(13)
C8 C7 C12 C11 0.05(19)
C23 C7 C12 C11 179.56(11)
C10 C11 C12 C7 1.27(19)
C24 C11 C12 C7 -177.84(12)
N2 N1 C16 C17 -0.08(14)
N2 N1 C16 C27 -179.91(11)
N2 N3 C17 C16 -0.69(13)
C25 N3 C17 C16 -173.65(12)
N1 C16 C17 N3 0.46(13)
C27 C16 C17 N3 -179.73(12)
N5 N6 C19 C20 0.19(15)
C26 N6 C19 C20 171.97(13)
N5 N4 C20 C19 -0.43(16)
N5 N4 C20 C28 -179.21(12)
N6 C19 C20 N4 0.14(15)
N6 C19 C20 C28 178.77(13)
C27 O3 C23 O4 0.11(19)
C27 O3 C23 C7 -179.63(11)
C12 C7 C23 O4 -175.77(13)
C8 C7 C23 O4 3.8(2)
C12 C7 C23 O3 3.96(18)
C8 C7 C23 O3 -176.51(11)
C28 O2 C24 O1 -1.0(2)
C28 O2 C24 C11 178.19(12)
C12 C11 C24 O1 174.68(13)
C10 C11 C24 O1 -4.4(2)
C12 C11 C24 O2 -4.54(19)
C10 C11 C24 O2 176.34(11)
C17 N3 C25 C2 88.65(16)
N2 N3 C25 C2 -83.74(15)
C1 C2 C25 N3 96.20(14)
C3 C2 C25 N3 -80.23(15)
C19 N6 C26 C5 -90.21(19)
N5 N6 C26 C5 80.91(17)
C6 C5 C26 N6 -88.97(18)
C4 C5 C26 N6 86.15(18)
C23 O3 C27 C16 -178.73(11)
N1 C16 C27 O3 80.63(15)
C17 C16 C27 O3 -99.16(15)
C24 O2 C28 C20 -176.96(13)
N4 C20 C28 O2 -89.45(17)
C19 C20 C28 O2 92.08(18)

loop_
_cod_related_entry_id
_cod_related_entry_database
_cod_related_entry_code
1 ChemSpider 21118499
